data_4303933
loop_
_publ_author_name
'Michael Nippe'
'Eric Victor'
'John F. Berry'

_publ_section_title
;
Oxidation Chemistry of Axially Protected Mo2 and W2 Quadruply Bonded Compounds
;
_journal_name_full 'Inorganic Chemistry'
_journal_page_first 11889
_journal_page_last 11895
_journal_paper_doi 10.1021/ic901965b
_journal_volume 48
_journal_year 2009
_chemical_formula_moiety 'C40 H32 N12 W2, C24 H20 B'
_chemical_formula_sum 'C64 H52 B N12 W2'
_chemical_formula_weight 1367.69
_chemical_name_systematic
; 
 ? 
;
_space_group_IT_number 4
_symmetry_cell_setting monoclinic
_symmetry_space_group_name_Hall 'P 2yb'
_symmetry_space_group_name_H-M 'P 1 21 1'
_atom_sites_solution_hydrogens geom
_atom_sites_solution_primary direct
_atom_sites_solution_secondary difmap
_audit_creation_method SHELXL-97
_cell_angle_alpha 90.00
_cell_angle_beta 90.388(2)
_cell_angle_gamma 90.00
_cell_formula_units_Z 2
_cell_length_a 8.9775(7)
_cell_length_b 27.614(2)
_cell_length_c 10.7148(8)
_cell_measurement_reflns_used 9251
_cell_measurement_temperature 100(2)
_cell_measurement_theta_max 29.5463
_cell_measurement_theta_min 2.2686
_cell_volume 2656.2(3)
_computing_cell_refinement 'SAINT Ver. 6.22  (Bruker-AXS, 2003)'
_computing_data_collection 'SMART Ver. 5.622 (Bruker-AXS, 2003)'
_computing_data_reduction 'SAINT Ver. 6.22'
_computing_molecular_graphics 'SHELXTL Ver. 6.14'
_computing_publication_material 'SHELXTL Ver. 6.14'
_computing_structure_refinement 'SHELXL-97 (Sheldrick, 1997)'
_computing_structure_solution 'SHELXS-97 (Sheldrick, 1990)'
_diffrn_ambient_temperature 100(2)
_diffrn_measured_fraction_theta_full 0.974
_diffrn_measured_fraction_theta_max 0.974
_diffrn_measurement_device_type 'Bruker CCD-1000 area detector'
_diffrn_measurement_method '0.30\% \w scans'
_diffrn_radiation_monochromator graphite
_diffrn_radiation_source 'fine-focus sealed tube'
_diffrn_radiation_type MoK\a
_diffrn_radiation_wavelength 0.71073
_diffrn_reflns_av_R_equivalents 0.0216
_diffrn_reflns_av_sigmaI/netI 0.0254
_diffrn_reflns_limit_h_max 12
_diffrn_reflns_limit_h_min -12
_diffrn_reflns_limit_k_max 38
_diffrn_reflns_limit_k_min -38
_diffrn_reflns_limit_l_max 14
_diffrn_reflns_limit_l_min -14
_diffrn_reflns_number 32806
_diffrn_reflns_theta_full 29.58
_diffrn_reflns_theta_max 29.58
_diffrn_reflns_theta_min 1.47
_exptl_absorpt_coefficient_mu 4.383
_exptl_absorpt_correction_T_max 0.4283
_exptl_absorpt_correction_T_min 0.1998
_exptl_absorpt_correction_type multi-scan
_exptl_crystal_colour darkpurple
_exptl_crystal_density_diffrn 1.710
_exptl_crystal_density_method 'not measured'
_exptl_crystal_description needle
_exptl_crystal_F_000 1346
_exptl_crystal_size_max 0.54
_exptl_crystal_size_mid 0.25
_exptl_crystal_size_min 0.23
_refine_diff_density_max 1.677
_refine_diff_density_min -0.683
_refine_diff_density_rms 0.199
_refine_ls_abs_structure_details 'Flack H D (1983), Acta Cryst. A39, 876-881'
_refine_ls_abs_structure_Flack -0.007(4)
_refine_ls_extinction_method none
_refine_ls_goodness_of_fit_ref 1.155
_refine_ls_hydrogen_treatment undef
_refine_ls_matrix_type full
_refine_ls_number_parameters 712
_refine_ls_number_reflns 13938
_refine_ls_number_restraints 1
_refine_ls_restrained_S_all 1.155
_refine_ls_R_factor_all 0.0213
_refine_ls_R_factor_gt 0.0205
_refine_ls_shift/su_max 0.006
_refine_ls_shift/su_mean 0.000
_refine_ls_structure_factor_coef Fsqd
_refine_ls_weighting_details 'calc w=1/[\s^2^(Fo^2^)+(0.0350P)^2^+0.0467P] where P=(Fo^2^+2Fc^2^)/3'
_refine_ls_weighting_scheme calc
_refine_ls_wR_factor_gt 0.0530
_refine_ls_wR_factor_ref 0.0562
_reflns_number_gt 13757
_reflns_number_total 13938
_reflns_threshold_expression >2sigma(I)
_cod_data_source_file ic901965b_si_001_3.cif
_cod_data_source_block 1BPh4(P2(1))
_cod_depositor_comments
;
The following automatic conversions were performed:
'_symmetry_cell_setting' value 'Monoclinic' changed to 'monoclinic'
according to '/home/saulius/struct/CIF-dictionaries/cif_core.dic'
dictionary named 'cif_core.dic' version 2.4.1 from 2010-06-29.

Automatic conversion script
Id: cif_fix_enum 1527 2010-12-29 10:47:43Z saulius 
;
_cod_original_cell_volume 2656.2(4)
_cod_database_code 4303933

loop_
_symmetry_equiv_pos_as_xyz
'x, y, z'
'-x, y+1/2, -z'

loop_
_atom_site_label
_atom_site_type_symbol
_atom_site_fract_x
_atom_site_fract_y
_atom_site_fract_z
_atom_site_U_iso_or_equiv
_atom_site_adp_type
_atom_site_occupancy
_atom_site_symmetry_multiplicity
_atom_site_calc_flag
_atom_site_refinement_flags
_atom_site_disorder_assembly
_atom_site_disorder_group
W1 W 0.855189(13) 0.719384(4) 0.532982(11) 0.01289(3) Uani 1 1 d . . .
W2 W 0.907516(13) 0.780614(4) 0.405480(10) 0.01278(3) Uani 1 1 d . . .
N1 N 0.9465(3) 0.66626(10) 0.4049(3) 0.0155(5) Uani 1 1 d . . .
N2 N 0.9907(3) 0.73032(11) 0.2729(3) 0.0162(6) Uani 1 1 d . . .
N3 N 1.0207(3) 0.80345(10) 0.1887(3) 0.0187(5) Uani 1 1 d . . .
N4 N 0.9659(3) 0.66815(10) 0.7388(3) 0.0197(5) Uani 1 1 d . . .
N5 N 1.0715(3) 0.72198(15) 0.6084(2) 0.0163(5) Uani 1 1 d . . .
N6 N 1.1290(3) 0.78681(12) 0.4828(2) 0.0152(6) Uani 1 1 d . . .
N7 N 0.7752(3) 0.76912(10) 0.6706(2) 0.0133(5) Uani 1 1 d . . .
N8 N 0.8268(3) 0.83154(10) 0.5324(2) 0.0136(5) Uani 1 1 d . . .
N9 N 0.8948(3) 0.88897(11) 0.3918(3) 0.0212(6) Uani 1 1 d . . .
N10 N 0.6314(3) 0.65492(11) 0.5991(3) 0.0208(5) Uani 1 1 d . . .
N11 N 0.6491(3) 0.70965(9) 0.4445(3) 0.0154(6) Uani 1 1 d . . .
N12 N 0.6920(3) 0.77513(12) 0.3169(2) 0.0150(5) Uani 1 1 d . . .
C1 C 0.9589(4) 0.61869(12) 0.4363(3) 0.0191(6) Uani 1 1 d . . .
H1A H 0.9118 0.6078 0.5103 0.023 Uiso 1 1 calc R . .
C2 C 1.0361(4) 0.58573(12) 0.3662(3) 0.0243(7) Uani 1 1 d . . .
H2A H 1.0382 0.5525 0.3887 0.029 Uiso 1 1 calc R . .
C3 C 1.1115(4) 0.60227(13) 0.2609(3) 0.0243(7) Uani 1 1 d . . .
H3B H 1.1695 0.5805 0.2129 0.029 Uiso 1 1 calc R . .
C4 C 1.1015(4) 0.65001(13) 0.2271(3) 0.0216(6) Uani 1 1 d . . .
H4B H 1.1539 0.6614 0.1562 0.026 Uiso 1 1 calc R . .
C5 C 1.0141(4) 0.68209(12) 0.2969(3) 0.0163(6) Uani 1 1 d . . .
C6 C 1.0218(4) 0.75504(13) 0.1636(3) 0.0163(6) Uani 1 1 d . . .
C7 C 1.0432(4) 0.73814(14) 0.0410(3) 0.0232(7) Uani 1 1 d . . .
H7A H 1.0396 0.7045 0.0228 0.028 Uiso 1 1 calc R . .
C8 C 1.0697(5) 0.77172(15) -0.0525(3) 0.0316(9) Uani 1 1 d . . .
H8A H 1.0847 0.7611 -0.1358 0.038 Uiso 1 1 calc R . .
C9 C 1.0745(5) 0.82107(15) -0.0247(3) 0.0324(8) Uani 1 1 d . . .
H9B H 1.0965 0.8443 -0.0874 0.039 Uiso 1 1 calc R . .
C10 C 1.0463(4) 0.83516(14) 0.0969(3) 0.0271(7) Uani 1 1 d . . .
H10B H 1.0451 0.8688 0.1160 0.033 Uiso 1 1 calc R . .
C11 C 0.9652(4) 0.62984(13) 0.8148(3) 0.0257(7) Uani 1 1 d . . .
H11A H 0.8731 0.6198 0.8494 0.031 Uiso 1 1 calc R . .
C12 C 1.0921(4) 0.60422(14) 0.8455(3) 0.0289(7) Uani 1 1 d . . .
H12A H 1.0888 0.5780 0.9029 0.035 Uiso 1 1 calc R . .
C13 C 1.2252(4) 0.61793(14) 0.7898(3) 0.0272(7) Uani 1 1 d . . .
H13A H 1.3140 0.6003 0.8068 0.033 Uiso 1 1 calc R . .
C14 C 1.2283(4) 0.65712(14) 0.7097(3) 0.0215(6) Uani 1 1 d . . .
H14A H 1.3179 0.6664 0.6696 0.026 Uiso 1 1 calc R . .
C15 C 1.0965(4) 0.68276(12) 0.6891(3) 0.0170(6) Uani 1 1 d . . .
C16 C 1.1752(3) 0.75573(12) 0.5756(3) 0.0158(6) Uani 1 1 d . . .
C17 C 1.3150(4) 0.76311(12) 0.6320(3) 0.0186(6) Uani 1 1 d . . .
H17A H 1.3467 0.7427 0.6985 0.022 Uiso 1 1 calc R . .
C18 C 1.4056(4) 0.79949(13) 0.5918(3) 0.0217(6) Uani 1 1 d . . .
H18A H 1.5001 0.8041 0.6304 0.026 Uiso 1 1 calc R . .
C19 C 1.3609(4) 0.83003(12) 0.4943(3) 0.0196(6) Uani 1 1 d . . .
H19A H 1.4244 0.8548 0.4637 0.024 Uiso 1 1 calc R . .
C20 C 1.2217(3) 0.82264(12) 0.4448(3) 0.0172(6) Uani 1 1 d . . .
H20A H 1.1882 0.8437 0.3804 0.021 Uiso 1 1 calc R . .
C21 C 0.7213(4) 0.75330(12) 0.7824(3) 0.0196(7) Uani 1 1 d . . .
H21A H 0.7112 0.7194 0.7951 0.024 Uiso 1 1 calc R . .
C22 C 0.6810(4) 0.78383(16) 0.8770(3) 0.0284(8) Uani 1 1 d . . .
H22A H 0.6385 0.7716 0.9516 0.034 Uiso 1 1 calc R . .
C23 C 0.7043(4) 0.83354(14) 0.8609(3) 0.0281(8) Uani 1 1 d . . .
H23A H 0.6832 0.8553 0.9271 0.034 Uiso 1 1 calc R . .
C24 C 0.7579(4) 0.85111(12) 0.7489(3) 0.0202(6) Uani 1 1 d . . .
H24A H 0.7771 0.8847 0.7386 0.024 Uiso 1 1 calc R . .
C25 C 0.7836(4) 0.81859(12) 0.6508(3) 0.0158(6) Uani 1 1 d . . .
C26 C 0.8016(3) 0.87820(11) 0.4855(3) 0.0157(6) Uani 1 1 d . . .
C27 C 0.6843(4) 0.90892(12) 0.5197(3) 0.0192(6) Uani 1 1 d . . .
H27A H 0.6174 0.9000 0.5840 0.023 Uiso 1 1 calc R . .
C28 C 0.6687(4) 0.95254(13) 0.4573(3) 0.0257(7) Uani 1 1 d . . .
H28A H 0.5902 0.9740 0.4784 0.031 Uiso 1 1 calc R . .
C29 C 0.7669(5) 0.96467(13) 0.3647(3) 0.0294(8) Uani 1 1 d . . .
H29A H 0.7598 0.9949 0.3229 0.035 Uiso 1 1 calc R . .
C30 C 0.8764(4) 0.93166(13) 0.3338(3) 0.0264(7) Uani 1 1 d . . .
H30A H 0.9423 0.9396 0.2679 0.032 Uiso 1 1 calc R . .
C31 C 0.5948(4) 0.61133(13) 0.6466(3) 0.0245(7) Uani 1 1 d . . .
H31A H 0.6281 0.6035 0.7285 0.029 Uiso 1 1 calc R . .
C32 C 0.5116(4) 0.57760(12) 0.5820(3) 0.0256(7) Uani 1 1 d . . .
H32A H 0.4870 0.5474 0.6189 0.031 Uiso 1 1 calc R . .
C33 C 0.4650(4) 0.58875(13) 0.4630(4) 0.0260(7) Uani 1 1 d . . .
H33A H 0.4066 0.5662 0.4170 0.031 Uiso 1 1 calc R . .
C34 C 0.5029(4) 0.63278(13) 0.4100(3) 0.0220(6) Uani 1 1 d . . .
H34A H 0.4738 0.6405 0.3269 0.026 Uiso 1 1 calc R . .
C35 C 0.5854(3) 0.66570(11) 0.4823(3) 0.0173(6) Uani 1 1 d . . .
C36 C 0.5958(3) 0.73915(11) 0.3519(3) 0.0149(6) Uani 1 1 d . . .
C37 C 0.4519(4) 0.73707(13) 0.2979(3) 0.0208(7) Uani 1 1 d . . .
H37A H 0.3831 0.7131 0.3246 0.025 Uiso 1 1 calc R . .
C38 C 0.4113(4) 0.76960(12) 0.2069(3) 0.0203(6) Uani 1 1 d . . .
H38A H 0.3150 0.7678 0.1698 0.024 Uiso 1 1 calc R . .
C39 C 0.5118(4) 0.80564(12) 0.1685(3) 0.0196(6) Uani 1 1 d . . .
H39A H 0.4864 0.8279 0.1041 0.024 Uiso 1 1 calc R . .
C40 C 0.6478(4) 0.80745(12) 0.2276(3) 0.0174(6) Uani 1 1 d . . .
H40A H 0.7149 0.8325 0.2051 0.021 Uiso 1 1 calc R . .
C41 C 0.5661(4) 0.56622(12) 0.0784(3) 0.0167(6) Uani 1 1 d . . .
C42 C 0.4517(4) 0.59924(12) 0.0521(3) 0.0210(6) Uani 1 1 d . . .
H42A H 0.3540 0.5871 0.0377 0.025 Uiso 1 1 calc R . .
C43 C 0.4747(4) 0.64937(13) 0.0459(3) 0.0244(7) Uani 1 1 d . . .
H43A H 0.3939 0.6703 0.0258 0.029 Uiso 1 1 calc R . .
C44 C 0.6146(5) 0.66858(13) 0.0689(3) 0.0283(8) Uani 1 1 d . . .
H44A H 0.6305 0.7026 0.0661 0.034 Uiso 1 1 calc R . .
C45 C 0.7308(4) 0.63734(13) 0.0961(3) 0.0240(7) Uani 1 1 d . . .
H45A H 0.8276 0.6499 0.1117 0.029 Uiso 1 1 calc R . .
C46 C 0.7070(4) 0.58766(12) 0.1006(3) 0.0205(6) Uani 1 1 d . . .
H46A H 0.7891 0.5671 0.1195 0.025 Uiso 1 1 calc R . .
C47 C 0.3657(4) 0.49472(11) 0.0922(3) 0.0171(6) Uani 1 1 d . . .
C48 C 0.2620(4) 0.49503(13) -0.0062(3) 0.0253(7) Uani 1 1 d . . .
H48A H 0.2966 0.5015 -0.0881 0.030 Uiso 1 1 calc R . .
C49 C 0.1104(4) 0.48622(14) 0.0103(3) 0.0264(7) Uani 1 1 d . . .
H49A H 0.0447 0.4865 -0.0595 0.032 Uiso 1 1 calc R . .
C50 C 0.0553(4) 0.47700(12) 0.1290(3) 0.0246(7) Uani 1 1 d . . .
H50A H -0.0479 0.4712 0.1412 0.029 Uiso 1 1 calc R . .
C51 C 0.1541(4) 0.47641(12) 0.2292(3) 0.0220(6) Uani 1 1 d . . .
H51A H 0.1181 0.4703 0.3108 0.026 Uiso 1 1 calc R . .
C52 C 0.3052(4) 0.48473(11) 0.2112(3) 0.0181(6) Uani 1 1 d . . .
H52A H 0.3703 0.4837 0.2814 0.022 Uiso 1 1 calc R . .
C53 C 0.6031(4) 0.48770(12) -0.0625(3) 0.0181(6) Uani 1 1 d . . .
C54 C 0.5504(4) 0.44426(13) -0.1158(3) 0.0249(7) Uani 1 1 d . . .
H54A H 0.4735 0.4269 -0.0748 0.030 Uiso 1 1 calc R . .
C55 C 0.6076(5) 0.42594(13) -0.2269(3) 0.0289(8) Uani 1 1 d . . .
H55A H 0.5686 0.3966 -0.2600 0.035 Uiso 1 1 calc R . .
C56 C 0.7201(5) 0.44976(14) -0.2898(3) 0.0292(8) Uani 1 1 d . . .
H56A H 0.7598 0.4369 -0.3648 0.035 Uiso 1 1 calc R . .
C57 C 0.7735(4) 0.49296(13) -0.2404(3) 0.0260(7) Uani 1 1 d . . .
H57A H 0.8497 0.5103 -0.2823 0.031 Uiso 1 1 calc R . .
C58 C 0.7158(4) 0.51088(12) -0.1298(3) 0.0208(6) Uani 1 1 d . . .
H58A H 0.7547 0.5404 -0.0981 0.025 Uiso 1 1 calc R . .
C59 C 0.6391(3) 0.47970(12) 0.1843(3) 0.0167(6) Uani 1 1 d . . .
C60 C 0.6716(4) 0.43000(12) 0.1781(3) 0.0208(6) Uani 1 1 d . . .
H60A H 0.6371 0.4120 0.1080 0.025 Uiso 1 1 calc R . .
C61 C 0.7522(4) 0.40606(14) 0.2707(3) 0.0257(7) Uani 1 1 d . . .
H61A H 0.7716 0.3724 0.2627 0.031 Uiso 1 1 calc R . .
C62 C 0.8047(4) 0.43090(14) 0.3746(3) 0.0252(7) Uani 1 1 d . . .
H62A H 0.8634 0.4149 0.4361 0.030 Uiso 1 1 calc R . .
C63 C 0.7696(4) 0.47955(14) 0.3869(3) 0.0241(7) Uani 1 1 d . . .
H63A H 0.8007 0.4968 0.4591 0.029 Uiso 1 1 calc R . .
C64 C 0.6886(4) 0.50321(12) 0.2933(3) 0.0202(6) Uani 1 1 d . . .
H64A H 0.6660 0.5366 0.3037 0.024 Uiso 1 1 calc R . .
B1 B 0.5422(4) 0.50728(13) 0.0734(3) 0.0163(6) Uani 1 1 d . . .

loop_
_atom_site_aniso_label
_atom_site_aniso_U_11
_atom_site_aniso_U_22
_atom_site_aniso_U_33
_atom_site_aniso_U_23
_atom_site_aniso_U_13
_atom_site_aniso_U_12
W1 0.01318(6) 0.01063(6) 0.01486(5) 0.00079(4) 0.00069(4) 0.00033(5)
W2 0.01301(6) 0.01114(6) 0.01420(5) 0.00080(4) 0.00057(4) 0.00022(4)
N1 0.0165(12) 0.0091(13) 0.0210(13) 0.0016(9) -0.0016(10) 0.0016(10)
N2 0.0143(12) 0.0161(15) 0.0180(12) 0.0023(10) -0.0001(10) 0.0022(10)
N3 0.0210(14) 0.0170(14) 0.0181(12) 0.0007(10) 0.0042(10) 0.0012(11)
N4 0.0199(13) 0.0156(13) 0.0236(12) 0.0004(10) -0.0007(10) -0.0023(10)
N5 0.0180(11) 0.0129(13) 0.0181(11) -0.0012(11) 0.0001(9) 0.0017(11)
N6 0.0145(11) 0.0144(15) 0.0167(10) -0.0005(10) 0.0015(9) 0.0008(10)
N7 0.0148(12) 0.0088(13) 0.0163(12) 0.0002(9) -0.0018(9) 0.0015(9)
N8 0.0158(12) 0.0074(12) 0.0177(12) 0.0007(9) -0.0015(9) 0.0011(10)
N9 0.0202(13) 0.0193(15) 0.0242(13) 0.0039(10) 0.0023(11) -0.0011(10)
N10 0.0190(12) 0.0160(13) 0.0273(14) -0.0004(10) -0.0010(10) -0.0017(11)
N11 0.0157(12) 0.0114(16) 0.0190(11) -0.0005(9) 0.0007(9) -0.0004(9)
N12 0.0162(11) 0.0134(15) 0.0154(10) -0.0011(10) 0.0007(8) 0.0010(10)
C1 0.0214(15) 0.0132(14) 0.0228(15) 0.0027(11) 0.0025(12) 0.0016(12)
C2 0.0309(18) 0.0122(15) 0.0298(17) -0.0018(12) 0.0046(14) 0.0019(13)
C3 0.0229(16) 0.0202(16) 0.0300(16) -0.0044(13) 0.0049(13) 0.0051(13)
C4 0.0201(15) 0.0207(17) 0.0239(15) -0.0026(12) 0.0053(12) 0.0004(12)
C5 0.0171(14) 0.0139(15) 0.0180(14) -0.0032(11) -0.0001(11) -0.0001(11)
C6 0.0113(13) 0.0205(16) 0.0169(14) -0.0015(12) -0.0017(10) -0.0030(12)
C7 0.0265(18) 0.0233(16) 0.0198(15) -0.0027(13) 0.0033(13) -0.0012(13)
C8 0.036(2) 0.038(2) 0.0208(15) -0.0014(14) 0.0072(14) -0.0017(17)
C9 0.040(2) 0.034(2) 0.0230(16) 0.0085(15) 0.0083(15) -0.0050(17)
C10 0.0307(18) 0.0222(18) 0.0284(17) 0.0041(13) 0.0009(13) -0.0031(14)
C11 0.0283(18) 0.0218(17) 0.0272(16) 0.0060(13) 0.0026(13) -0.0032(13)
C12 0.0339(19) 0.0269(19) 0.0258(16) 0.0090(13) 0.0004(14) 0.0016(15)
C13 0.0295(18) 0.0251(18) 0.0269(16) 0.0077(14) -0.0031(14) 0.0071(14)
C14 0.0207(15) 0.0224(16) 0.0214(14) 0.0037(12) -0.0001(11) 0.0043(13)
C15 0.0212(15) 0.0170(15) 0.0129(12) 0.0008(10) 0.0013(11) 0.0015(12)
C16 0.0155(14) 0.0162(15) 0.0157(13) -0.0001(10) 0.0010(11) 0.0017(11)
C17 0.0219(15) 0.0126(13) 0.0213(14) 0.0034(11) -0.0020(12) 0.0014(11)
C18 0.0148(14) 0.0220(15) 0.0284(16) -0.0022(13) -0.0022(12) 0.0005(12)
C19 0.0183(14) 0.0172(15) 0.0234(14) -0.0052(11) 0.0031(11) -0.0022(11)
C20 0.0166(14) 0.0166(14) 0.0185(13) -0.0001(11) 0.0016(11) -0.0004(11)
C21 0.0277(17) 0.0124(15) 0.0187(15) 0.0031(11) 0.0042(12) 0.0039(13)
C22 0.044(2) 0.0279(18) 0.0129(13) 0.0029(14) 0.0058(13) 0.0085(17)
C23 0.043(2) 0.0247(18) 0.0162(14) -0.0026(12) 0.0057(14) 0.0072(15)
C24 0.0289(17) 0.0126(15) 0.0189(14) 0.0004(11) -0.0052(12) 0.0032(12)
C25 0.0178(14) 0.0153(15) 0.0143(13) 0.0013(11) -0.0016(11) 0.0020(11)
C26 0.0176(14) 0.0120(13) 0.0174(13) 0.0000(10) -0.0027(11) -0.0003(11)
C27 0.0222(15) 0.0189(15) 0.0164(13) -0.0006(11) -0.0009(11) 0.0004(12)
C28 0.0343(18) 0.0209(17) 0.0218(15) -0.0007(12) -0.0054(13) 0.0110(14)
C29 0.045(2) 0.0172(16) 0.0259(16) 0.0071(13) -0.0055(15) 0.0040(15)
C30 0.0320(18) 0.0228(17) 0.0244(16) 0.0087(13) 0.0016(13) -0.0028(14)
C31 0.0255(17) 0.0198(16) 0.0283(16) 0.0050(13) 0.0005(13) -0.0006(13)
C32 0.0255(17) 0.0146(15) 0.0368(19) 0.0019(13) 0.0053(14) -0.0024(13)
C33 0.0256(17) 0.0147(16) 0.0378(19) -0.0065(14) 0.0022(14) -0.0045(13)
C34 0.0230(16) 0.0205(16) 0.0226(15) -0.0013(12) 0.0004(12) -0.0015(13)
C35 0.0150(13) 0.0151(15) 0.0219(14) -0.0003(11) 0.0032(11) 0.0009(11)
C36 0.0166(14) 0.0140(13) 0.0143(13) -0.0033(10) 0.0021(10) 0.0018(11)
C37 0.0167(15) 0.0274(17) 0.0183(14) -0.0066(12) 0.0007(12) -0.0002(12)
C38 0.0169(14) 0.0254(17) 0.0186(13) -0.0053(11) -0.0049(11) 0.0030(12)
C39 0.0237(16) 0.0192(16) 0.0158(13) 0.0002(11) -0.0016(12) 0.0050(12)
C40 0.0199(15) 0.0166(15) 0.0158(13) -0.0006(10) 0.0008(11) 0.0038(11)
C41 0.0201(14) 0.0187(15) 0.0113(12) 0.0004(10) 0.0020(10) -0.0004(12)
C42 0.0230(15) 0.0212(16) 0.0190(14) 0.0011(12) 0.0030(11) 0.0007(13)
C43 0.0278(17) 0.0196(17) 0.0258(15) 0.0034(12) 0.0053(13) 0.0064(13)
C44 0.043(2) 0.0195(17) 0.0230(15) -0.0001(12) 0.0095(15) -0.0011(14)
C45 0.0294(17) 0.0218(16) 0.0209(14) -0.0013(12) 0.0033(12) -0.0098(13)
C46 0.0219(15) 0.0204(16) 0.0193(13) -0.0001(11) 0.0008(11) -0.0030(12)
C47 0.0194(15) 0.0122(14) 0.0198(14) 0.0004(10) 0.0025(11) -0.0008(11)
C48 0.0237(17) 0.0279(18) 0.0244(16) 0.0020(13) -0.0011(13) -0.0012(14)
C49 0.0229(17) 0.0274(18) 0.0290(17) 0.0016(14) -0.0069(13) -0.0005(14)
C50 0.0171(15) 0.0178(16) 0.0389(18) 0.0006(13) 0.0023(13) 0.0013(12)
C51 0.0232(16) 0.0134(14) 0.0296(16) 0.0029(12) 0.0077(13) 0.0039(12)
C52 0.0197(14) 0.0146(14) 0.0201(14) 0.0002(11) 0.0014(11) 0.0004(11)
C53 0.0215(15) 0.0167(14) 0.0160(13) 0.0007(11) 0.0001(11) 0.0008(12)
C54 0.0295(18) 0.0223(16) 0.0228(15) 0.0016(12) 0.0051(13) -0.0057(13)
C55 0.050(2) 0.0150(16) 0.0218(15) -0.0030(12) 0.0013(15) -0.0031(15)
C56 0.044(2) 0.0262(18) 0.0180(15) -0.0004(13) 0.0084(14) 0.0022(16)
C57 0.0318(18) 0.0220(17) 0.0243(15) 0.0042(12) 0.0111(13) 0.0007(14)
C58 0.0220(16) 0.0197(16) 0.0206(14) 0.0001(11) 0.0030(12) 0.0001(13)
C59 0.0154(13) 0.0191(15) 0.0157(13) 0.0015(10) 0.0043(10) -0.0004(11)
C60 0.0235(15) 0.0212(16) 0.0178(14) 0.0007(11) 0.0029(12) -0.0012(12)
C61 0.0343(19) 0.0210(17) 0.0219(15) 0.0050(13) 0.0098(14) 0.0042(14)
C62 0.0245(17) 0.0298(19) 0.0212(15) 0.0093(13) 0.0030(12) 0.0046(14)
C63 0.0288(18) 0.0250(18) 0.0186(15) 0.0003(12) 0.0004(13) -0.0045(14)
C64 0.0231(15) 0.0179(15) 0.0197(14) 0.0018(11) 0.0029(12) 0.0006(12)
B1 0.0177(16) 0.0155(16) 0.0158(14) 0.0005(12) 0.0020(12) -0.0008(13)

loop_
_atom_type_symbol
_atom_type_description
_atom_type_scat_dispersion_real
_atom_type_scat_dispersion_imag
_atom_type_scat_source
C C 0.0033 0.0016 'International Tables Vol C Tables 4.2.6.8 and 6.1.1.4'
H H 0.0000 0.0000 'International Tables Vol C Tables 4.2.6.8 and 6.1.1.4'
B B 0.0013 0.0007 'International Tables Vol C Tables 4.2.6.8 and 6.1.1.4'
N N 0.0061 0.0033 'International Tables Vol C Tables 4.2.6.8 and 6.1.1.4'
W W -0.8490 6.8722 'International Tables Vol C Tables 4.2.6.8 and 6.1.1.4'

loop_
_geom_angle_atom_site_label_1
_geom_angle_atom_site_label_2
_geom_angle_atom_site_label_3
_geom_angle
_geom_angle_site_symmetry_1
_geom_angle_site_symmetry_3
_geom_angle_publ_flag
N11 W1 N5 172.92(12) . . ?
N11 W1 N7 95.44(10) . . ?
N5 W1 N7 91.53(11) . . ?
N11 W1 N1 87.90(11) . . ?
N5 W1 N1 85.07(12) . . ?
N7 W1 N1 175.51(11) . . ?
N11 W1 W2 90.52(7) . . ?
N5 W1 W2 90.68(10) . . ?
N7 W1 W2 90.48(7) . . ?
N1 W1 W2 92.48(8) . . ?
N8 W2 N2 178.48(12) . . ?
N8 W2 N12 91.13(11) . . ?
N2 W2 N12 88.75(11) . . ?
N8 W2 N6 91.12(11) . . ?
N2 W2 N6 88.92(11) . . ?
N12 W2 N6 176.42(10) . . ?
N8 W2 W1 92.07(8) . . ?
N2 W2 W1 89.45(8) . . ?
N12 W2 W1 91.40(8) . . ?
N6 W2 W1 91.29(8) . . ?
C1 N1 C5 118.5(3) . . ?
C1 N1 W1 121.8(2) . . ?
C5 N1 W1 119.0(2) . . ?
C5 N2 C6 127.2(3) . . ?
C5 N2 W2 124.3(2) . . ?
C6 N2 W2 108.5(2) . . ?
C10 N3 C6 119.7(3) . . ?
C11 N4 C15 118.9(3) . . ?
C16 N5 C15 125.4(3) . . ?
C16 N5 W1 123.7(2) . . ?
C15 N5 W1 110.8(2) . . ?
C20 N6 C16 119.3(3) . . ?
C20 N6 W2 120.6(2) . . ?
C16 N6 W2 120.1(2) . . ?
C21 N7 C25 118.0(3) . . ?
C21 N7 W1 121.4(2) . . ?
C25 N7 W1 120.6(2) . . ?
C25 N8 C26 121.6(3) . . ?
C25 N8 W2 121.7(2) . . ?
C26 N8 W2 116.2(2) . . ?
C30 N9 C26 117.7(3) . . ?
C31 N10 C35 118.2(3) . . ?
C36 N11 C35 125.7(3) . . ?
C36 N11 W1 123.8(2) . . ?
C35 N11 W1 110.0(2) . . ?
C40 N12 C36 119.0(3) . . ?
C40 N12 W2 121.2(2) . . ?
C36 N12 W2 119.7(2) . . ?
N1 C1 C2 123.1(3) . . ?
N1 C1 H1A 118.4 . . ?
C2 C1 H1A 118.4 . . ?
C1 C2 C3 118.4(3) . . ?
C1 C2 H2A 120.8 . . ?
C3 C2 H2A 120.8 . . ?
C4 C3 C2 119.8(3) . . ?
C4 C3 H3B 120.1 . . ?
C2 C3 H3B 120.1 . . ?
C3 C4 C5 120.2(3) . . ?
C3 C4 H4B 119.9 . . ?
C5 C4 H4B 119.9 . . ?
N2 C5 N1 113.4(3) . . ?
N2 C5 C4 126.8(3) . . ?
N1 C5 C4 119.8(3) . . ?
N3 C6 N2 108.3(3) . . ?
N3 C6 C7 120.6(3) . . ?
N2 C6 C7 130.9(3) . . ?
C8 C7 C6 118.5(3) . . ?
C8 C7 H7A 120.7 . . ?
C6 C7 H7A 120.7 . . ?
C7 C8 C9 120.3(3) . . ?
C7 C8 H8A 119.9 . . ?
C9 C8 H8A 119.9 . . ?
C10 C9 C8 118.0(3) . . ?
C10 C9 H9B 121.0 . . ?
C8 C9 H9B 121.0 . . ?
N3 C10 C9 122.8(4) . . ?
N3 C10 H10B 118.6 . . ?
C9 C10 H10B 118.6 . . ?
N4 C11 C12 123.0(3) . . ?
N4 C11 H11A 118.5 . . ?
C12 C11 H11A 118.5 . . ?
C11 C12 C13 117.9(3) . . ?
C11 C12 H12A 121.0 . . ?
C13 C12 H12A 121.0 . . ?
C14 C13 C12 120.0(3) . . ?
C14 C13 H13A 120.0 . . ?
C12 C13 H13A 120.0 . . ?
C13 C14 C15 118.4(3) . . ?
C13 C14 H14A 120.8 . . ?
C15 C14 H14A 120.8 . . ?
N4 C15 C14 121.5(3) . . ?
N4 C15 N5 109.7(3) . . ?
C14 C15 N5 128.4(3) . . ?
N5 C16 N6 114.2(3) . . ?
N5 C16 C17 126.7(3) . . ?
N6 C16 C17 119.0(3) . . ?
C18 C17 C16 120.2(3) . . ?
C18 C17 H17A 119.9 . . ?
C16 C17 H17A 119.9 . . ?
C17 C18 C19 120.7(3) . . ?
C17 C18 H18A 119.6 . . ?
C19 C18 H18A 119.6 . . ?
C20 C19 C18 117.1(3) . . ?
C20 C19 H19A 121.4 . . ?
C18 C19 H19A 121.4 . . ?
N6 C20 C19 123.5(3) . . ?
N6 C20 H20A 118.2 . . ?
C19 C20 H20A 118.2 . . ?
N7 C21 C22 123.3(3) . . ?
N7 C21 H21A 118.3 . . ?
C22 C21 H21A 118.3 . . ?
C21 C22 C23 118.2(3) . . ?
C21 C22 H22A 120.9 . . ?
C23 C22 H22A 120.9 . . ?
C24 C23 C22 120.3(3) . . ?
C24 C23 H23A 119.9 . . ?
C22 C23 H23A 119.9 . . ?
C23 C24 C25 119.0(3) . . ?
C23 C24 H24A 120.5 . . ?
C25 C24 H24A 120.5 . . ?
N8 C25 N7 114.4(3) . . ?
N8 C25 C24 125.0(3) . . ?
N7 C25 C24 120.5(3) . . ?
N9 C26 N8 111.8(3) . . ?
N9 C26 C27 122.2(3) . . ?
N8 C26 C27 125.6(3) . . ?
C28 C27 C26 118.3(3) . . ?
C28 C27 H27A 120.9 . . ?
C26 C27 H27A 120.9 . . ?
C29 C28 C27 119.9(3) . . ?
C29 C28 H28A 120.1 . . ?
C27 C28 H28A 120.1 . . ?
C28 C29 C30 118.2(3) . . ?
C28 C29 H29A 120.9 . . ?
C30 C29 H29A 120.9 . . ?
N9 C30 C29 123.7(3) . . ?
N9 C30 H30A 118.2 . . ?
C29 C30 H30A 118.2 . . ?
N10 C31 C32 123.2(3) . . ?
N10 C31 H31A 118.4 . . ?
C32 C31 H31A 118.4 . . ?
C33 C32 C31 118.4(3) . . ?
C33 C32 H32A 120.8 . . ?
C31 C32 H32A 120.8 . . ?
C32 C33 C34 120.2(3) . . ?
C32 C33 H33A 119.9 . . ?
C34 C33 H33A 119.9 . . ?
C33 C34 C35 118.2(3) . . ?
C33 C34 H34A 120.9 . . ?
C35 C34 H34A 120.9 . . ?
N10 C35 C34 121.8(3) . . ?
N10 C35 N11 109.6(3) . . ?
C34 C35 N11 128.1(3) . . ?
N11 C36 N12 114.4(3) . . ?
N11 C36 C37 125.9(3) . . ?
N12 C36 C37 119.5(3) . . ?
C38 C37 C36 120.1(3) . . ?
C38 C37 H37A 119.9 . . ?
C36 C37 H37A 119.9 . . ?
C37 C38 C39 120.2(3) . . ?
C37 C38 H38A 119.9 . . ?
C39 C38 H38A 119.9 . . ?
C40 C39 C38 117.5(3) . . ?
C40 C39 H39A 121.3 . . ?
C38 C39 H39A 121.3 . . ?
N12 C40 C39 123.5(3) . . ?
N12 C40 H40A 118.2 . . ?
C39 C40 H40A 118.2 . . ?
C42 C41 C46 114.5(3) . . ?
C42 C41 B1 122.9(3) . . ?
C46 C41 B1 122.4(3) . . ?
C41 C42 C43 123.0(3) . . ?
C41 C42 H42A 118.5 . . ?
C43 C42 H42A 118.5 . . ?
C44 C43 C42 120.3(3) . . ?
C44 C43 H43A 119.9 . . ?
C42 C43 H43A 119.9 . . ?
C45 C44 C43 118.7(3) . . ?
C45 C44 H44A 120.6 . . ?
C43 C44 H44A 120.6 . . ?
C44 C45 C46 120.5(3) . . ?
C44 C45 H45A 119.8 . . ?
C46 C45 H45A 119.8 . . ?
C45 C46 C41 123.0(3) . . ?
C45 C46 H46A 118.5 . . ?
C41 C46 H46A 118.5 . . ?
C48 C47 C52 114.9(3) . . ?
C48 C47 B1 123.1(3) . . ?
C52 C47 B1 122.0(3) . . ?
C49 C48 C47 123.2(3) . . ?
C49 C48 H48A 118.4 . . ?
C47 C48 H48A 118.4 . . ?
C50 C49 C48 120.1(3) . . ?
C50 C49 H49A 120.0 . . ?
C48 C49 H49A 120.0 . . ?
C51 C50 C49 118.7(3) . . ?
C51 C50 H50A 120.7 . . ?
C49 C50 H50A 120.7 . . ?
C50 C51 C52 120.7(3) . . ?
C50 C51 H51A 119.7 . . ?
C52 C51 H51A 119.7 . . ?
C51 C52 C47 122.5(3) . . ?
C51 C52 H52A 118.7 . . ?
C47 C52 H52A 118.7 . . ?
C58 C53 C54 114.9(3) . . ?
C58 C53 B1 123.3(3) . . ?
C54 C53 B1 121.7(3) . . ?
C55 C54 C53 122.0(3) . . ?
C55 C54 H54A 119.0 . . ?
C53 C54 H54A 119.0 . . ?
C56 C55 C54 121.1(3) . . ?
C56 C55 H55A 119.4 . . ?
C54 C55 H55A 119.4 . . ?
C55 C56 C57 118.2(3) . . ?
C55 C56 H56A 120.9 . . ?
C57 C56 H56A 120.9 . . ?
C58 C57 C56 120.1(3) . . ?
C58 C57 H57A 119.9 . . ?
C56 C57 H57A 119.9 . . ?
C57 C58 C53 123.5(3) . . ?
C57 C58 H58A 118.2 . . ?
C53 C58 H58A 118.2 . . ?
C60 C59 C64 115.2(3) . . ?
C60 C59 B1 121.7(3) . . ?
C64 C59 B1 123.1(3) . . ?
C61 C60 C59 122.5(3) . . ?
C61 C60 H60A 118.7 . . ?
C59 C60 H60A 118.7 . . ?
C62 C61 C60 120.6(3) . . ?
C62 C61 H61A 119.7 . . ?
C60 C61 H61A 119.7 . . ?
C63 C62 C61 118.6(3) . . ?
C63 C62 H62A 120.7 . . ?
C61 C62 H62A 120.7 . . ?
C62 C63 C64 120.2(3) . . ?
C62 C63 H63A 119.9 . . ?
C64 C63 H63A 119.9 . . ?
C63 C64 C59 122.7(3) . . ?
C63 C64 H64A 118.6 . . ?
C59 C64 H64A 118.6 . . ?
C47 B1 C41 109.4(3) . . ?
C47 B1 C53 111.4(3) . . ?
C41 B1 C53 108.0(2) . . ?
C47 B1 C59 108.6(2) . . ?
C41 B1 C59 111.4(3) . . ?
C53 B1 C59 107.9(2) . . ?

loop_
_geom_bond_atom_site_label_1
_geom_bond_atom_site_label_2
_geom_bond_distance
_geom_bond_site_symmetry_2
_geom_bond_publ_flag
W1 N11 2.091(3) . ?
W1 N5 2.100(2) . ?
W1 N7 2.142(3) . ?
W1 N1 2.173(3) . ?
W1 W2 2.22588(19) . ?
W2 N8 2.090(3) . ?
W2 N2 2.125(3) . ?
W2 N12 2.155(2) . ?
W2 N6 2.156(2) . ?
N1 C1 1.360(4) . ?
N1 C5 1.381(4) . ?
N2 C5 1.372(5) . ?
N2 C6 1.386(4) . ?
N3 C10 1.338(4) . ?
N3 C6 1.363(4) . ?
N4 C11 1.335(4) . ?
N4 C15 1.353(4) . ?
N5 C16 1.365(5) . ?
N5 C15 1.403(5) . ?
N6 C20 1.357(4) . ?
N6 C16 1.376(4) . ?
N7 C21 1.367(4) . ?
N7 C25 1.384(4) . ?
N8 C25 1.376(4) . ?
N8 C26 1.401(4) . ?
N9 C30 1.342(4) . ?
N9 C26 1.345(4) . ?
N10 C31 1.348(4) . ?
N10 C35 1.349(4) . ?
N11 C36 1.367(4) . ?
N11 C35 1.402(4) . ?
N12 C40 1.365(4) . ?
N12 C36 1.370(4) . ?
C1 C2 1.371(5) . ?
C1 H1A 0.9500 . ?
C2 C3 1.396(5) . ?
C2 H2A 0.9500 . ?
C3 C4 1.370(5) . ?
C3 H3B 0.9500 . ?
C4 C5 1.402(4) . ?
C4 H4B 0.9500 . ?
C6 C7 1.408(5) . ?
C7 C8 1.387(5) . ?
C7 H7A 0.9500 . ?
C8 C9 1.395(6) . ?
C8 H8A 0.9500 . ?
C9 C10 1.385(5) . ?
C9 H9B 0.9500 . ?
C10 H10B 0.9500 . ?
C11 C12 1.379(5) . ?
C11 H11A 0.9500 . ?
C12 C13 1.392(5) . ?
C12 H12A 0.9500 . ?
C13 C14 1.382(5) . ?
C13 H13A 0.9500 . ?
C14 C15 1.395(5) . ?
C14 H14A 0.9500 . ?
C16 C17 1.404(4) . ?
C17 C18 1.364(5) . ?
C17 H17A 0.9500 . ?
C18 C19 1.399(5) . ?
C18 H18A 0.9500 . ?
C19 C20 1.370(4) . ?
C19 H19A 0.9500 . ?
C20 H20A 0.9500 . ?
C21 C22 1.369(5) . ?
C21 H21A 0.9500 . ?
C22 C23 1.399(6) . ?
C22 H22A 0.9500 . ?
C23 C24 1.384(5) . ?
C23 H23A 0.9500 . ?
C24 C25 1.403(4) . ?
C24 H24A 0.9500 . ?
C26 C27 1.402(4) . ?
C27 C28 1.385(5) . ?
C27 H27A 0.9500 . ?
C28 C29 1.373(5) . ?
C28 H28A 0.9500 . ?
C29 C30 1.382(5) . ?
C29 H29A 0.9500 . ?
C30 H30A 0.9500 . ?
C31 C32 1.377(5) . ?
C31 H31A 0.9500 . ?
C32 C33 1.374(5) . ?
C32 H32A 0.9500 . ?
C33 C34 1.385(5) . ?
C33 H33A 0.9500 . ?
C34 C35 1.402(4) . ?
C34 H34A 0.9500 . ?
C36 C37 1.414(4) . ?
C37 C38 1.373(5) . ?
C37 H37A 0.9500 . ?
C38 C39 1.407(5) . ?
C38 H38A 0.9500 . ?
C39 C40 1.373(4) . ?
C39 H39A 0.9500 . ?
C40 H40A 0.9500 . ?
C41 C42 1.401(5) . ?
C41 C46 1.415(4) . ?
C41 B1 1.642(5) . ?
C42 C43 1.401(5) . ?
C42 H42A 0.9500 . ?
C43 C44 1.384(5) . ?
C43 H43A 0.9500 . ?
C44 C45 1.383(5) . ?
C44 H44A 0.9500 . ?
C45 C46 1.389(5) . ?
C45 H45A 0.9500 . ?
C46 H46A 0.9500 . ?
C47 C48 1.402(4) . ?
C47 C52 1.417(4) . ?
C47 B1 1.636(5) . ?
C48 C49 1.395(5) . ?
C48 H48A 0.9500 . ?
C49 C50 1.390(5) . ?
C49 H49A 0.9500 . ?
C50 C51 1.388(5) . ?
C50 H50A 0.9500 . ?
C51 C52 1.390(5) . ?
C51 H51A 0.9500 . ?
C52 H52A 0.9500 . ?
C53 C58 1.402(4) . ?
C53 C54 1.409(5) . ?
C53 B1 1.650(5) . ?
C54 C55 1.395(5) . ?
C54 H54A 0.9500 . ?
C55 C56 1.385(5) . ?
C55 H55A 0.9500 . ?
C56 C57 1.389(5) . ?
C56 H56A 0.9500 . ?
C57 C58 1.387(5) . ?
C57 H57A 0.9500 . ?
C58 H58A 0.9500 . ?
C59 C60 1.405(5) . ?
C59 C64 1.406(4) . ?
C59 B1 1.653(5) . ?
C60 C61 1.391(5) . ?
C60 H60A 0.9500 . ?
C61 C62 1.387(5) . ?
C61 H61A 0.9500 . ?
C62 C63 1.386(5) . ?
C62 H62A 0.9500 . ?
C63 C64 1.397(5) . ?
C63 H63A 0.9500 . ?
C64 H64A 0.9500 . ?

loop_
_geom_torsion_atom_site_label_1
_geom_torsion_atom_site_label_2
_geom_torsion_atom_site_label_3
_geom_torsion_atom_site_label_4
_geom_torsion
_geom_torsion_site_symmetry_1
_geom_torsion_site_symmetry_2
_geom_torsion_site_symmetry_3
_geom_torsion_site_symmetry_4
_geom_torsion_publ_flag
N11 W1 W2 N8 94.11(11) . . . . ?
N5 W1 W2 N8 -92.87(12) . . . . ?
N7 W1 W2 N8 -1.34(9) . . . . ?
N1 W1 W2 N8 -177.96(13) . . . . ?
N11 W1 W2 N2 -85.81(11) . . . . ?
N5 W1 W2 N2 87.21(12) . . . . ?
N7 W1 W2 N2 178.74(12) . . . . ?
N1 W1 W2 N2 2.11(10) . . . . ?
N11 W1 W2 N12 2.93(10) . . . . ?
N5 W1 W2 N12 175.94(13) . . . . ?
N7 W1 W2 N12 -92.52(10) . . . . ?
N1 W1 W2 N12 90.85(11) . . . . ?
N11 W1 W2 N6 -174.72(11) . . . . ?
N5 W1 W2 N6 -1.70(10) . . . . ?
N7 W1 W2 N6 89.84(11) . . . . ?
N1 W1 W2 N6 -86.79(11) . . . . ?
N11 W1 N1 C1 -95.2(3) . . . . ?
N5 W1 N1 C1 83.9(3) . . . . ?
N7 W1 N1 C1 43.0(16) . . . . ?
W2 W1 N1 C1 174.3(3) . . . . ?
N11 W1 N1 C5 94.7(2) . . . . ?
N5 W1 N1 C5 -86.2(3) . . . . ?
N7 W1 N1 C5 -127.0(14) . . . . ?
W2 W1 N1 C5 4.2(2) . . . . ?
N8 W2 N2 C5 173(4) . . . . ?
N12 W2 N2 C5 -101.3(3) . . . . ?
N6 W2 N2 C5 81.4(3) . . . . ?
W1 W2 N2 C5 -9.9(3) . . . . ?
N8 W2 N2 C6 -5(4) . . . . ?
N12 W2 N2 C6 81.2(2) . . . . ?
N6 W2 N2 C6 -96.1(2) . . . . ?
W1 W2 N2 C6 172.6(2) . . . . ?
N11 W1 N5 C16 103.2(11) . . . . ?
N7 W1 N5 C16 -87.0(3) . . . . ?
N1 W1 N5 C16 95.9(3) . . . . ?
W2 W1 N5 C16 3.5(3) . . . . ?
N11 W1 N5 C15 -72.7(10) . . . . ?
N7 W1 N5 C15 97.0(2) . . . . ?
N1 W1 N5 C15 -80.0(2) . . . . ?
W2 W1 N5 C15 -172.5(2) . . . . ?
N8 W2 N6 C20 -84.0(3) . . . . ?
N2 W2 N6 C20 94.5(3) . . . . ?
N12 W2 N6 C20 45(3) . . . . ?
W1 W2 N6 C20 -176.1(2) . . . . ?
N8 W2 N6 C16 92.9(3) . . . . ?
N2 W2 N6 C16 -88.6(3) . . . . ?
N12 W2 N6 C16 -138(2) . . . . ?
W1 W2 N6 C16 0.8(2) . . . . ?
N11 W1 N7 C21 89.3(3) . . . . ?
N5 W1 N7 C21 -89.4(3) . . . . ?
N1 W1 N7 C21 -48.8(16) . . . . ?
W2 W1 N7 C21 179.9(3) . . . . ?
N11 W1 N7 C25 -93.9(2) . . . . ?
N5 W1 N7 C25 87.4(2) . . . . ?
N1 W1 N7 C25 128.0(14) . . . . ?
W2 W1 N7 C25 -3.3(2) . . . . ?
N2 W2 N8 C25 -176(19) . . . . ?
N12 W2 N8 C25 98.1(3) . . . . ?
N6 W2 N8 C25 -84.7(3) . . . . ?
W1 W2 N8 C25 6.6(2) . . . . ?
N2 W2 N8 C26 11(4) . . . . ?
N12 W2 N8 C26 -74.2(2) . . . . ?
N6 W2 N8 C26 103.1(2) . . . . ?
W1 W2 N8 C26 -165.6(2) . . . . ?
N5 W1 N11 C36 -104.0(10) . . . . ?
N7 W1 N11 C36 86.3(2) . . . . ?
N1 W1 N11 C36 -96.7(2) . . . . ?
W2 W1 N11 C36 -4.2(2) . . . . ?
N5 W1 N11 C35 68.3(11) . . . . ?
N7 W1 N11 C35 -101.4(2) . . . . ?
N1 W1 N11 C35 75.6(2) . . . . ?
W2 W1 N11 C35 168.1(2) . . . . ?
N8 W2 N12 C40 83.7(2) . . . . ?
N2 W2 N12 C40 -94.8(2) . . . . ?
N6 W2 N12 C40 -45(2) . . . . ?
W1 W2 N12 C40 175.8(2) . . . . ?
N8 W2 N12 C36 -95.1(2) . . . . ?
N2 W2 N12 C36 86.4(2) . . . . ?
N6 W2 N12 C36 136(2) . . . . ?
W1 W2 N12 C36 -3.0(2) . . . . ?
C5 N1 C1 C2 0.4(5) . . . . ?
W1 N1 C1 C2 -169.7(3) . . . . ?
N1 C1 C2 C3 3.2(5) . . . . ?
C1 C2 C3 C4 -2.9(5) . . . . ?
C2 C3 C4 C5 -0.9(5) . . . . ?
C6 N2 C5 N1 -168.5(3) . . . . ?
W2 N2 C5 N1 14.5(4) . . . . ?
C6 N2 C5 C4 14.3(6) . . . . ?
W2 N2 C5 C4 -162.7(3) . . . . ?
C1 N1 C5 N2 178.3(3) . . . . ?
W1 N1 C5 N2 -11.3(4) . . . . ?
C1 N1 C5 C4 -4.3(5) . . . . ?
W1 N1 C5 C4 166.1(2) . . . . ?
C3 C4 C5 N2 -178.4(3) . . . . ?
C3 C4 C5 N1 4.6(5) . . . . ?
C10 N3 C6 N2 -179.3(3) . . . . ?
C10 N3 C6 C7 -2.7(5) . . . . ?
C5 N2 C6 N3 -163.7(3) . . . . ?
W2 N2 C6 N3 13.7(3) . . . . ?
C5 N2 C6 C7 20.2(6) . . . . ?
W2 N2 C6 C7 -162.4(3) . . . . ?
N3 C6 C7 C8 2.8(5) . . . . ?
N2 C6 C7 C8 178.4(4) . . . . ?
C6 C7 C8 C9 -0.1(6) . . . . ?
C7 C8 C9 C10 -2.5(6) . . . . ?
C6 N3 C10 C9 0.0(6) . . . . ?
C8 C9 C10 N3 2.7(6) . . . . ?
C15 N4 C11 C12 0.0(5) . . . . ?
N4 C11 C12 C13 -2.9(6) . . . . ?
C11 C12 C13 C14 2.1(6) . . . . ?
C12 C13 C14 C15 1.4(5) . . . . ?
C11 N4 C15 C14 3.8(5) . . . . ?
C11 N4 C15 N5 177.5(3) . . . . ?
C13 C14 C15 N4 -4.5(5) . . . . ?
C13 C14 C15 N5 -176.9(3) . . . . ?
C16 N5 C15 N4 156.6(3) . . . . ?
W1 N5 C15 N4 -27.6(3) . . . . ?
C16 N5 C15 C14 -30.3(6) . . . . ?
W1 N5 C15 C14 145.6(3) . . . . ?
C15 N5 C16 N6 171.9(3) . . . . ?
W1 N5 C16 N6 -3.5(4) . . . . ?
C15 N5 C16 C17 -12.5(6) . . . . ?
W1 N5 C16 C17 172.1(3) . . . . ?
C20 N6 C16 N5 178.4(3) . . . . ?
W2 N6 C16 N5 1.4(4) . . . . ?
C20 N6 C16 C17 2.4(5) . . . . ?
W2 N6 C16 C17 -174.5(2) . . . . ?
N5 C16 C17 C18 -177.8(3) . . . . ?
N6 C16 C17 C18 -2.4(5) . . . . ?
C16 C17 C18 C19 0.2(5) . . . . ?
C17 C18 C19 C20 2.1(5) . . . . ?
C16 N6 C20 C19 -0.1(5) . . . . ?
W2 N6 C20 C19 176.8(2) . . . . ?
C18 C19 C20 N6 -2.1(5) . . . . ?
C25 N7 C21 C22 -2.7(5) . . . . ?
W1 N7 C21 C22 174.2(3) . . . . ?
N7 C21 C22 C23 -3.8(6) . . . . ?
C21 C22 C23 C24 4.0(6) . . . . ?
C22 C23 C24 C25 2.2(5) . . . . ?
C26 N8 C25 N7 161.9(3) . . . . ?
W2 N8 C25 N7 -10.0(4) . . . . ?
C26 N8 C25 C24 -22.1(5) . . . . ?
W2 N8 C25 C24 166.1(3) . . . . ?
C21 N7 C25 N8 -174.7(3) . . . . ?
W1 N7 C25 N8 8.3(4) . . . . ?
C21 N7 C25 C24 9.0(5) . . . . ?
W1 N7 C25 C24 -167.9(2) . . . . ?
C23 C24 C25 N8 175.3(3) . . . . ?
C23 C24 C25 N7 -8.8(5) . . . . ?
C30 N9 C26 N8 176.2(3) . . . . ?
C30 N9 C26 C27 2.7(5) . . . . ?
C25 N8 C26 N9 157.7(3) . . . . ?
W2 N8 C26 N9 -30.0(3) . . . . ?
C25 N8 C26 C27 -29.0(5) . . . . ?
W2 N8 C26 C27 143.2(3) . . . . ?
N9 C26 C27 C28 -2.5(5) . . . . ?
N8 C26 C27 C28 -175.1(3) . . . . ?
C26 C27 C28 C29 -0.1(5) . . . . ?
C27 C28 C29 C30 2.2(5) . . . . ?
C26 N9 C30 C29 -0.5(5) . . . . ?
C28 C29 C30 N9 -2.0(6) . . . . ?
C35 N10 C31 C32 -0.7(5) . . . . ?
N10 C31 C32 C33 0.7(6) . . . . ?
C31 C32 C33 C34 0.6(5) . . . . ?
C32 C33 C34 C35 -1.9(5) . . . . ?
C31 N10 C35 C34 -0.7(5) . . . . ?
C31 N10 C35 N11 -172.9(3) . . . . ?
C33 C34 C35 N10 1.9(5) . . . . ?
C33 C34 C35 N11 172.6(3) . . . . ?
C36 N11 C35 N10 -158.6(3) . . . . ?
W1 N11 C35 N10 29.3(3) . . . . ?
C36 N11 C35 C34 29.8(5) . . . . ?
W1 N11 C35 C34 -142.3(3) . . . . ?
C35 N11 C36 N12 -168.4(3) . . . . ?
W1 N11 C36 N12 2.7(4) . . . . ?
C35 N11 C36 C37 15.6(5) . . . . ?
W1 N11 C36 C37 -173.3(2) . . . . ?
C40 N12 C36 N11 -178.1(2) . . . . ?
W2 N12 C36 N11 0.7(4) . . . . ?
C40 N12 C36 C37 -1.9(4) . . . . ?
W2 N12 C36 C37 177.0(2) . . . . ?
N11 C36 C37 C38 178.7(3) . . . . ?
N12 C36 C37 C38 2.9(5) . . . . ?
C36 C37 C38 C39 -1.1(5) . . . . ?
C37 C38 C39 C40 -1.7(5) . . . . ?
C36 N12 C40 C39 -1.0(5) . . . . ?
W2 N12 C40 C39 -179.8(2) . . . . ?
C38 C39 C40 N12 2.8(5) . . . . ?
C46 C41 C42 C43 1.1(4) . . . . ?
B1 C41 C42 C43 -174.4(3) . . . . ?
C41 C42 C43 C44 -1.4(5) . . . . ?
C42 C43 C44 C45 1.0(5) . . . . ?
C43 C44 C45 C46 -0.3(5) . . . . ?
C44 C45 C46 C41 0.0(5) . . . . ?
C42 C41 C46 C45 -0.4(4) . . . . ?
B1 C41 C46 C45 175.2(3) . . . . ?
C52 C47 C48 C49 0.0(5) . . . . ?
B1 C47 C48 C49 -177.4(3) . . . . ?
C47 C48 C49 C50 0.6(6) . . . . ?
C48 C49 C50 C51 -0.5(5) . . . . ?
C49 C50 C51 C52 -0.2(5) . . . . ?
C50 C51 C52 C47 0.8(5) . . . . ?
C48 C47 C52 C51 -0.7(5) . . . . ?
B1 C47 C52 C51 176.7(3) . . . . ?
C58 C53 C54 C55 0.4(5) . . . . ?
B1 C53 C54 C55 -176.1(3) . . . . ?
C53 C54 C55 C56 0.3(6) . . . . ?
C54 C55 C56 C57 -1.0(6) . . . . ?
C55 C56 C57 C58 0.9(6) . . . . ?
C56 C57 C58 C53 -0.2(5) . . . . ?
C54 C53 C58 C57 -0.4(5) . . . . ?
B1 C53 C58 C57 176.0(3) . . . . ?
C64 C59 C60 C61 -2.5(5) . . . . ?
B1 C59 C60 C61 -179.7(3) . . . . ?
C59 C60 C61 C62 0.0(5) . . . . ?
C60 C61 C62 C63 2.7(5) . . . . ?
C61 C62 C63 C64 -2.8(5) . . . . ?
C62 C63 C64 C59 0.1(5) . . . . ?
C60 C59 C64 C63 2.5(5) . . . . ?
B1 C59 C64 C63 179.6(3) . . . . ?
C48 C47 B1 C41 84.4(4) . . . . ?
C52 C47 B1 C41 -92.8(3) . . . . ?
C48 C47 B1 C53 -35.0(4) . . . . ?
C52 C47 B1 C53 147.8(3) . . . . ?
C48 C47 B1 C59 -153.7(3) . . . . ?
C52 C47 B1 C59 29.1(4) . . . . ?
C42 C41 B1 C47 -23.3(4) . . . . ?
C46 C41 B1 C47 161.6(3) . . . . ?
C42 C41 B1 C53 98.2(3) . . . . ?
C46 C41 B1 C53 -76.9(3) . . . . ?
C42 C41 B1 C59 -143.4(3) . . . . ?
C46 C41 B1 C59 41.4(4) . . . . ?
C58 C53 B1 C47 148.4(3) . . . . ?
C54 C53 B1 C47 -35.5(4) . . . . ?
C58 C53 B1 C41 28.2(4) . . . . ?
C54 C53 B1 C41 -155.7(3) . . . . ?
C58 C53 B1 C59 -92.4(4) . . . . ?
C54 C53 B1 C59 83.7(4) . . . . ?
C60 C59 B1 C47 78.0(4) . . . . ?
C64 C59 B1 C47 -98.9(3) . . . . ?
C60 C59 B1 C41 -161.4(3) . . . . ?
C64 C59 B1 C41 21.7(4) . . . . ?
C60 C59 B1 C53 -42.9(4) . . . . ?
C64 C59 B1 C53 140.2(3) . . . . ?
